data_7123483
loop_
_publ_author_name
'Zhang, Gao-Peng'
'Huang, Shuai'
'Jiang, Yang-Jie'
'Liu, Xiu-Yan'
'Ding, Chang-Hua'
'Wei, Yin'
'Hou, Xue-Long'

_publ_section_title
;
 Pd-catalyzed enantioselective cyclopropanation of nitriles with mono
 substituted allyl carbonates enabled by the bulky N-heterocyclic carbene
 ligand
;
_journal_name_full 'Chemical Communications'
_journal_paper_doi 10.1039/C9CC01960J
_journal_year 2019
_chemical_absolute_configuration ad
_chemical_formula_sum 'C19 H22 Br N O2 S'
_chemical_formula_weight 408.34
_chemical_name_systematic
; 
 ? 
;
_space_group_crystal_system triclinic
_space_group_IT_number 1
_space_group_name_Hall 'P 1'
_space_group_name_H-M_alt 'P 1'
_symmetry_space_group_name_Hall 'P 1'
_symmetry_space_group_name_H-M 'P 1'
_atom_sites_solution_hydrogens mixed
_audit_creation_method SHELXL-2013
_audit_update_record
;
2018-07-20 deposited with the CCDC.    2019-05-09 downloaded from the CCDC.
;
_cell_angle_alpha 85.185(3)
_cell_angle_beta 81.590(3)
_cell_angle_gamma 82.894(3)
_cell_formula_units_Z 2
_cell_length_a 9.4750(9)
_cell_length_b 9.6439(9)
_cell_length_c 10.8290(10)
_cell_measurement_reflns_used 9948
_cell_measurement_temperature 293(2)
_cell_measurement_theta_max 52.256
_cell_measurement_theta_min 4.374
_cell_volume 969.16(16)
_computing_cell_refinement 'Bruker SAINT'
_computing_data_collection 'Bruker APEX2'
_computing_data_reduction 'Bruker SAINT'
_computing_molecular_graphics 'Bruker SHELXTL'
_computing_publication_material 'Bruker SHELXTL'
_computing_structure_refinement 'SHELXL-2013 (Sheldrick, 2013)'
_computing_structure_solution 'SHELXS-97 (Sheldrick 2008)'
_diffrn_ambient_temperature 293(2)
_diffrn_measured_fraction_theta_full 0.996
_diffrn_measured_fraction_theta_max 0.996
_diffrn_measurement_device_type 'Bruker APEX-II CCD'
_diffrn_measurement_method '\f and \w scans'
_diffrn_radiation_type MoK\a
_diffrn_radiation_wavelength 0.71073
_diffrn_reflns_av_R_equivalents 0.0496
_diffrn_reflns_av_unetI/netI 0.0406
_diffrn_reflns_Laue_measured_fraction_full 0.996
_diffrn_reflns_Laue_measured_fraction_max 0.996
_diffrn_reflns_limit_h_max 11
_diffrn_reflns_limit_h_min -11
_diffrn_reflns_limit_k_max 11
_diffrn_reflns_limit_k_min -11
_diffrn_reflns_limit_l_max 13
_diffrn_reflns_limit_l_min -13
_diffrn_reflns_number 37202
_diffrn_reflns_point_group_measured_fraction_full 0.978
_diffrn_reflns_point_group_measured_fraction_max 0.977
_diffrn_reflns_theta_full 25.242
_diffrn_reflns_theta_max 26.000
_diffrn_reflns_theta_min 2.696
_exptl_absorpt_coefficient_mu 2.239
_exptl_absorpt_correction_T_max 0.7456
_exptl_absorpt_correction_T_min 0.4595
_exptl_absorpt_correction_type multi-scan
_exptl_absorpt_process_details sadabs
_exptl_crystal_colour colorless
_exptl_crystal_density_diffrn 1.399
_exptl_crystal_description prismatic
_exptl_crystal_F_000 420
_exptl_crystal_size_max 0.200
_exptl_crystal_size_mid 0.170
_exptl_crystal_size_min 0.130
_refine_diff_density_max 0.372
_refine_diff_density_min -0.431
_refine_diff_density_rms 0.037
_refine_ls_abs_structure_details
; 
 Flack x determined using 2498 quotients [(I+)-(I-)]/[(I+)+(I-)] 
 (Parsons and Flack (2004), Acta Cryst. A60, s61). 
;
_refine_ls_abs_structure_Flack 0.045(5)
_refine_ls_extinction_expression Fc^*^=kFc[1+0.001xFc^2^\l^3^/sin(2\q)]^-1/4^
_refine_ls_extinction_method SHELXL
_refine_ls_goodness_of_fit_ref 1.051
_refine_ls_hydrogen_treatment mixed
_refine_ls_matrix_type full
_refine_ls_number_parameters 446
_refine_ls_number_reflns 7458
_refine_ls_number_restraints 5
_refine_ls_restrained_S_all 1.050
_refine_ls_R_factor_all 0.0529
_refine_ls_R_factor_gt 0.0383
_refine_ls_shift/su_max 0.002
_refine_ls_shift/su_mean 0.000
_refine_ls_structure_factor_coef Fsqd
_refine_ls_weighting_details 'w=1/[\s^2^(Fo^2^)+(0.0444P)^2^+0.2222P] where P=(Fo^2^+2Fc^2^)/3'
_refine_ls_weighting_scheme calc
_refine_ls_wR_factor_gt 0.0947
_refine_ls_wR_factor_ref 0.1027
_reflns_Friedel_coverage 0.963
_reflns_Friedel_fraction_full 0.960
_reflns_Friedel_fraction_max 0.959
_reflns_number_gt 5921
_reflns_number_total 7458
_reflns_threshold_expression 'I > 2\s(I)'
_cod_data_source_file c9cc01960j2.cif
_cod_data_source_block mo_d8v18407_0m
_cod_database_code 7123483
_shelx_space_group_comment
; 
The symmetry employed for this shelxl refinement is uniquely defined 
by the following loop, which should always be used as a source of 
symmetry information in preference to the above space-group names. 
They are only intended as comments. 
;
_shelx_estimated_absorpt_t_min 0.663
_shelx_estimated_absorpt_t_max 0.760
_shelxl_version_number 2013-4

loop_
_space_group_symop_operation_xyz
'x, y, z'

loop_
_atom_site_label
_atom_site_type_symbol
_atom_site_fract_x
_atom_site_fract_y
_atom_site_fract_z
_atom_site_U_iso_or_equiv
_atom_site_adp_type
_atom_site_occupancy
_atom_site_site_symmetry_order
_atom_site_calc_flag
_atom_site_refinement_flags_posn
_atom_site_refinement_flags_adp
Br1 Br 0.89843(10) 0.40773(9) 1.39508(8) 0.1177(4) Uani 1 1 d . .
Br2 Br 0.37309(9) 0.66591(9) 0.22876(8) 0.1145(4) Uani 1 1 d . .
S1 S 0.72911(14) 0.33310(13) 0.85489(13) 0.0499(4) Uani 1 1 d . .
S2 S 0.53598(13) 0.77115(12) 0.76336(12) 0.0461(3) Uani 1 1 d . .
N1 N 0.5568(5) 0.3549(5) 0.8665(5) 0.0500(11) Uani 1 1 d D .
N2 N 0.7092(5) 0.7585(5) 0.7457(4) 0.0476(11) Uani 1 1 d D .
O1 O 0.7767(5) 0.1930(4) 0.8227(4) 0.0654(11) Uani 1 1 d . .
O2 O 0.7792(4) 0.4482(4) 0.7744(4) 0.0619(11) Uani 1 1 d . .
O3 O 0.4936(4) 0.6597(4) 0.8518(4) 0.0541(10) Uani 1 1 d . .
O4 O 0.4824(4) 0.9118(4) 0.7900(4) 0.0588(10) Uani 1 1 d . .
C1 C 0.4744(6) 0.2503(6) 0.9424(6) 0.0529(13) Uani 1 1 d . .
H1C H 0.4961 0.2449 1.0276 0.063 Uiso 1 1 calc R U
H1D H 0.5042 0.1592 0.9095 0.063 Uiso 1 1 calc R U
C2 C 0.3103(6) 0.2856(6) 0.9434(5) 0.0526(13) Uani 1 1 d . .
C3 C 0.2790(5) 0.3171(6) 0.8076(5) 0.0557(12) Uani 1 1 d . .
H3 H 0.3162 0.4025 0.7671 0.067 Uiso 1 1 calc R U
C4 C 0.1429(7) 0.2897(8) 0.7668(8) 0.0757(19) Uani 1 1 d . .
H4A H 0.0748 0.2437 0.8273 0.091 Uiso 1 1 calc R U
H4B H 0.1001 0.3582 0.7083 0.091 Uiso 1 1 calc R U
C5 C 0.2807(5) 0.2066(5) 0.7208(5) 0.0560(12) Uani 1 1 d . .
H5 H 0.2923 0.1112 0.7599 0.067 Uiso 1 1 calc R U
C6 C 0.3535(6) 0.2208(5) 0.5886(5) 0.0533(12) Uani 1 1 d . .
C7 C 0.2768(9) 0.2426(7) 0.4892(7) 0.081(2) Uani 1 1 d . .
H7 H 0.1769 0.2554 0.5026 0.097 Uiso 1 1 calc R U
C8 C 0.3504(14) 0.2455(10) 0.3676(8) 0.105(3) Uani 1 1 d . .
H8 H 0.2985 0.2645 0.3005 0.126 Uiso 1 1 calc R U
C9 C 0.4963(14) 0.2213(8) 0.3446(8) 0.096(3) Uani 1 1 d . .
H9 H 0.5436 0.2194 0.2632 0.116 Uiso 1 1 calc R U
C10 C 0.5709(10) 0.2000(7) 0.4438(7) 0.079(2) Uani 1 1 d . .
H10 H 0.6705 0.1835 0.4297 0.095 Uiso 1 1 calc R U
C11 C 0.5019(7) 0.2024(6) 0.5650(6) 0.0589(15) Uani 1 1 d . .
H11 H 0.5554 0.1917 0.6313 0.071 Uiso 1 1 calc R U
C12 C 0.2555(9) 0.4152(7) 1.0132(7) 0.0753(19) Uani 1 1 d . .
H12A H 0.1528 0.4312 1.0183 0.113 Uiso 1 1 calc R U
H12B H 0.2969 0.4945 0.9696 0.113 Uiso 1 1 calc R U
H12C H 0.2818 0.4023 1.0961 0.113 Uiso 1 1 calc R U
C13 C 0.2449(7) 0.1593(7) 1.0115(6) 0.0707(18) Uani 1 1 d . .
H13A H 0.2723 0.1448 1.0939 0.106 Uiso 1 1 calc R U
H13B H 0.2789 0.0778 0.9659 0.106 Uiso 1 1 calc R U
H13C H 0.1422 0.1757 1.0177 0.106 Uiso 1 1 calc R U
C14 C 0.7758(6) 0.3491(5) 1.0053(6) 0.0485(13) Uani 1 1 d . .
C15 C 0.8363(6) 0.2366(6) 1.0728(6) 0.0589(16) Uani 1 1 d . .
H15 H 0.8531 0.1488 1.0405 0.071 Uiso 1 1 calc R U
C16 C 0.8726(7) 0.2545(7) 1.1897(7) 0.0684(18) Uani 1 1 d . .
H16 H 0.9133 0.1786 1.2363 0.082 Uiso 1 1 calc R U
C17 C 0.8483(8) 0.3836(7) 1.2355(7) 0.0701(18) Uani 1 1 d . .
C18 C 0.7837(8) 0.4971(7) 1.1708(8) 0.075(2) Uani 1 1 d . .
H18 H 0.7644 0.5838 1.2051 0.090 Uiso 1 1 calc R U
C19 C 0.7485(8) 0.4804(6) 1.0553(7) 0.0687(18) Uani 1 1 d . .
H19 H 0.7062 0.5565 1.0099 0.082 Uiso 1 1 calc R U
C20 C 0.7810(6) 0.8632(6) 0.6618(6) 0.0556(14) Uani 1 1 d . .
H20A H 0.7426 0.9559 0.6875 0.067 Uiso 1 1 calc R U
H20B H 0.7602 0.8565 0.5776 0.067 Uiso 1 1 calc R U
C21 C 0.9430(6) 0.8452(6) 0.6609(5) 0.0482(13) Uani 1 1 d . .
C22 C 0.9761(5) 0.8715(5) 0.7888(4) 0.0471(10) Uani 1 1 d . .
H22 H 0.9420 0.9668 0.8130 0.057 Uiso 1 1 calc R U
C23 C 1.1160(8) 0.8129(9) 0.8370(7) 0.077(2) Uani 1 1 d . .
H23A H 1.1818 0.7479 0.7866 0.093 Uiso 1 1 calc R U
H23B H 1.1615 0.8739 0.8820 0.093 Uiso 1 1 calc R U
C24 C 0.9750(5) 0.7648(5) 0.8986(5) 0.0505(11) Uani 1 1 d . .
H24 H 0.9596 0.6705 0.8802 0.061 Uiso 1 1 calc R U
C25 C 0.9114(6) 0.8065(5) 1.0238(5) 0.0555(13) Uani 1 1 d . .
C26 C 0.9914(9) 0.7928(8) 1.1234(7) 0.086(2) Uani 1 1 d . .
H26 H 1.0882 0.7587 1.1099 0.103 Uiso 1 1 calc R U
C27 C 0.9304(14) 0.8285(11) 1.2404(8) 0.110(3) Uani 1 1 d . .
H27 H 0.9864 0.8204 1.3049 0.132 Uiso 1 1 calc R U
C28 C 0.7893(15) 0.8755(9) 1.2631(7) 0.106(3) Uani 1 1 d . .
H28 H 0.7485 0.8959 1.3439 0.127 Uiso 1 1 calc R U
C29 C 0.7044(10) 0.8939(7) 1.1678(7) 0.082(2) Uani 1 1 d . .
H29 H 0.6078 0.9282 1.1828 0.098 Uiso 1 1 calc R U
C30 C 0.7691(8) 0.8589(6) 1.0483(6) 0.0642(16) Uani 1 1 d . .
H30 H 0.7140 0.8716 0.9830 0.077 Uiso 1 1 calc R U
C31 C 1.0101(8) 0.7028(7) 0.6136(7) 0.0711(18) Uani 1 1 d . .
H31A H 1.1124 0.7022 0.5956 0.107 Uiso 1 1 calc R U
H31B H 0.9723 0.6874 0.5389 0.107 Uiso 1 1 calc R U
H31C H 0.9874 0.6299 0.6767 0.107 Uiso 1 1 calc R U
C32 C 0.9998(8) 0.9641(7) 0.5698(6) 0.0694(18) Uani 1 1 d . .
H32A H 0.9473 1.0521 0.5925 0.104 Uiso 1 1 calc R U
H32B H 0.9873 0.9477 0.4861 0.104 Uiso 1 1 calc R U
H32C H 1.0999 0.9665 0.5743 0.104 Uiso 1 1 calc R U
C33 C 0.4862(6) 0.7404(5) 0.6175(5) 0.0447(13) Uani 1 1 d . .
C34 C 0.4261(7) 0.8501(6) 0.5453(6) 0.0558(15) Uani 1 1 d . .
H34 H 0.4083 0.9395 0.5745 0.067 Uiso 1 1 calc R U
C35 C 0.3924(7) 0.8272(7) 0.4298(7) 0.0655(17) Uani 1 1 d . .
H35 H 0.3520 0.9009 0.3806 0.079 Uiso 1 1 calc R U
C36 C 0.4186(7) 0.6960(7) 0.3881(7) 0.0654(17) Uani 1 1 d . .
C37 C 0.4757(9) 0.5848(7) 0.4604(8) 0.079(2) Uani 1 1 d . .
H37 H 0.4899 0.4951 0.4321 0.095 Uiso 1 1 calc R U
C38 C 0.5114(8) 0.6078(6) 0.5750(7) 0.0664(18) Uani 1 1 d . .
H38 H 0.5525 0.5340 0.6237 0.080 Uiso 1 1 calc R U
H2A H 0.740(6) 0.680(4) 0.728(5) 0.057(18) Uiso 1 1 d D .
H1A H 0.525(5) 0.440(3) 0.866(5) 0.048(15) Uiso 1 1 d D .

loop_
_atom_site_aniso_label
_atom_site_aniso_U_11
_atom_site_aniso_U_22
_atom_site_aniso_U_33
_atom_site_aniso_U_23
_atom_site_aniso_U_13
_atom_site_aniso_U_12
Br1 0.1340(9) 0.1295(8) 0.1059(7) -0.0019(5) -0.0691(6) -0.0212(6)
Br2 0.1340(8) 0.1237(7) 0.1006(6) -0.0382(5) -0.0682(6) 0.0103(6)
S1 0.0388(8) 0.0433(7) 0.0645(9) -0.0012(6) 0.0007(6) -0.0028(5)
S2 0.0422(8) 0.0416(6) 0.0545(8) -0.0036(6) -0.0079(6) -0.0035(5)
N1 0.038(3) 0.049(3) 0.064(3) 0.001(2) -0.006(2) -0.011(2)
N2 0.044(3) 0.048(3) 0.051(3) 0.002(2) -0.009(2) -0.005(2)
O1 0.062(3) 0.045(2) 0.085(3) -0.0091(19) 0.000(2) 0.0020(18)
O2 0.050(3) 0.054(2) 0.074(3) 0.0095(18) 0.005(2) -0.0042(18)
O3 0.047(2) 0.051(2) 0.061(2) 0.0067(17) 0.0009(18) -0.0095(16)
O4 0.063(3) 0.044(2) 0.068(2) -0.0122(17) -0.007(2) 0.0016(17)
C1 0.054(3) 0.050(3) 0.056(3) 0.003(2) -0.011(3) -0.014(2)
C2 0.043(3) 0.062(3) 0.052(3) -0.009(2) 0.003(2) -0.012(2)
C3 0.040(3) 0.057(3) 0.069(3) -0.006(2) -0.006(2) -0.004(2)
C4 0.042(4) 0.100(5) 0.085(5) -0.015(4) -0.013(3) 0.003(3)
C5 0.051(3) 0.055(3) 0.063(3) -0.005(2) -0.009(2) -0.006(2)
C6 0.060(3) 0.051(3) 0.048(3) -0.003(2) -0.009(2) -0.002(2)
C7 0.092(5) 0.090(5) 0.067(4) 0.006(3) -0.030(4) -0.019(4)
C8 0.166(11) 0.102(6) 0.057(5) 0.000(4) -0.039(6) -0.026(6)
C9 0.146(9) 0.073(5) 0.067(5) -0.010(4) 0.009(5) -0.022(5)
C10 0.098(6) 0.068(4) 0.065(5) -0.010(3) 0.015(4) -0.016(4)
C11 0.055(4) 0.057(3) 0.060(4) 0.000(3) 0.002(3) -0.003(2)
C12 0.077(5) 0.078(4) 0.068(4) -0.018(3) 0.010(4) -0.010(3)
C13 0.062(4) 0.081(4) 0.069(4) -0.004(3) 0.004(3) -0.024(3)
C14 0.031(3) 0.039(3) 0.074(4) 0.003(2) -0.005(3) -0.005(2)
C15 0.044(3) 0.048(3) 0.080(5) 0.004(3) -0.002(3) -0.001(2)
C16 0.057(4) 0.067(4) 0.078(5) 0.014(3) -0.021(4) 0.005(3)
C17 0.067(5) 0.075(4) 0.074(5) 0.007(3) -0.031(4) -0.016(3)
C18 0.084(5) 0.054(3) 0.094(5) -0.007(3) -0.028(4) -0.009(3)
C19 0.083(5) 0.049(3) 0.080(4) 0.003(3) -0.033(4) -0.007(3)
C20 0.052(4) 0.063(3) 0.055(3) 0.007(3) -0.013(3) -0.019(3)
C21 0.046(3) 0.055(3) 0.044(3) -0.006(2) -0.002(2) -0.009(2)
C22 0.041(2) 0.053(3) 0.048(3) -0.004(2) -0.0061(19) -0.009(2)
C23 0.043(4) 0.119(6) 0.073(4) -0.006(4) -0.014(3) -0.014(3)
C24 0.044(3) 0.056(3) 0.052(3) -0.002(2) -0.011(2) -0.005(2)
C25 0.064(3) 0.055(3) 0.050(3) -0.006(2) -0.013(2) -0.008(3)
C26 0.095(5) 0.104(5) 0.065(4) -0.011(4) -0.035(4) -0.005(4)
C27 0.152(10) 0.127(7) 0.062(5) -0.012(5) -0.048(6) -0.015(7)
C28 0.185(12) 0.094(6) 0.040(4) -0.016(4) -0.005(5) -0.024(6)
C29 0.107(7) 0.063(4) 0.067(5) -0.008(3) 0.013(4) -0.011(4)
C30 0.086(5) 0.059(3) 0.049(3) -0.007(2) -0.007(3) -0.011(3)
C31 0.073(4) 0.071(4) 0.067(4) -0.020(3) 0.012(3) -0.014(3)
C32 0.061(4) 0.080(4) 0.066(4) 0.009(3) 0.000(3) -0.026(3)
C33 0.037(3) 0.044(3) 0.055(3) -0.001(2) -0.008(2) -0.010(2)
C34 0.055(4) 0.043(3) 0.069(4) -0.006(3) -0.015(3) 0.003(2)
C35 0.062(4) 0.063(4) 0.071(4) 0.003(3) -0.019(3) 0.003(3)
C36 0.053(4) 0.071(4) 0.077(4) -0.020(3) -0.021(3) -0.004(3)
C37 0.108(6) 0.053(3) 0.087(5) -0.018(3) -0.044(4) -0.001(3)
C38 0.082(5) 0.039(3) 0.082(5) -0.007(3) -0.030(4) 0.006(3)

loop_
_atom_type_symbol
_atom_type_description
_atom_type_scat_dispersion_real
_atom_type_scat_dispersion_imag
_atom_type_scat_source
C C 0.0033 0.0016 'International Tables Vol C Tables 4.2.6.8 and 6.1.1.4'
H H 0.0000 0.0000 'International Tables Vol C Tables 4.2.6.8 and 6.1.1.4'
N N 0.0061 0.0033 'International Tables Vol C Tables 4.2.6.8 and 6.1.1.4'
O O 0.0106 0.0060 'International Tables Vol C Tables 4.2.6.8 and 6.1.1.4'
S S 0.1246 0.1234 'International Tables Vol C Tables 4.2.6.8 and 6.1.1.4'
Br Br -0.2901 2.4595 'International Tables Vol C Tables 4.2.6.8 and 6.1.1.4'

loop_
_geom_angle_atom_site_label_1
_geom_angle_atom_site_label_2
_geom_angle_atom_site_label_3
_geom_angle
O1 S1 O2 119.7(3)
O1 S1 N1 108.0(3)
O2 S1 N1 106.3(2)
O1 S1 C14 107.2(3)
O2 S1 C14 107.6(3)
N1 S1 C14 107.4(3)
O4 S2 O3 118.7(3)
O4 S2 N2 108.0(3)
O3 S2 N2 107.0(2)
O4 S2 C33 107.7(3)
O3 S2 C33 107.9(3)
N2 S2 C33 107.0(3)
C1 N1 S1 118.8(4)
C1 N1 H1A 120(4)
S1 N1 H1A 112(4)
C20 N2 S2 118.3(4)
C20 N2 H2A 112(4)
S2 N2 H2A 108(4)
N1 C1 C2 112.5(5)
N1 C1 H1C 109.1
C2 C1 H1C 109.1
N1 C1 H1D 109.1
C2 C1 H1D 109.1
H1C C1 H1D 107.8
C12 C2 C13 109.9(5)
C12 C2 C3 107.4(5)
C13 C2 C3 114.7(5)
C12 C2 C1 110.8(5)
C13 C2 C1 105.2(5)
C3 C2 C1 108.8(4)
C5 C3 C4 60.4(4)
C5 C3 C2 123.0(5)
C4 C3 C2 122.6(5)
C5 C3 H3 113.6
C4 C3 H3 113.6
C2 C3 H3 113.6
C5 C4 C3 59.6(4)
C5 C4 H4A 117.8
C3 C4 H4A 117.8
C5 C4 H4B 117.8
C3 C4 H4B 117.8
H4A C4 H4B 114.9
C3 C5 C4 60.0(4)
C3 C5 C6 121.0(5)
C4 C5 C6 123.3(5)
C3 C5 H5 114.0
C4 C5 H5 114.0
C6 C5 H5 114.0
C7 C6 C11 118.8(6)
C7 C6 C5 121.6(6)
C11 C6 C5 119.4(5)
C6 C7 C8 119.2(8)
C6 C7 H7 120.4
C8 C7 H7 120.4
C9 C8 C7 121.9(9)
C9 C8 H8 119.1
C7 C8 H8 119.1
C8 C9 C10 118.3(8)
C8 C9 H9 120.9
C10 C9 H9 120.9
C9 C10 C11 121.4(9)
C9 C10 H10 119.3
C11 C10 H10 119.3
C6 C11 C10 120.4(7)
C6 C11 H11 119.8
C10 C11 H11 119.8
C2 C12 H12A 109.5
C2 C12 H12B 109.5
H12A C12 H12B 109.5
C2 C12 H12C 109.5
H12A C12 H12C 109.5
H12B C12 H12C 109.5
C2 C13 H13A 109.5
C2 C13 H13B 109.5
H13A C13 H13B 109.5
C2 C13 H13C 109.5
H13A C13 H13C 109.5
H13B C13 H13C 109.5
C15 C14 C19 119.9(6)
C15 C14 S1 121.6(5)
C19 C14 S1 118.4(4)
C14 C15 C16 119.6(6)
C14 C15 H15 120.2
C16 C15 H15 120.2
C17 C16 C15 119.6(6)
C17 C16 H16 120.2
C15 C16 H16 120.2
C16 C17 C18 121.7(7)
C16 C17 Br1 119.5(5)
C18 C17 Br1 118.8(6)
C17 C18 C19 119.0(6)
C17 C18 H18 120.5
C19 C18 H18 120.5
C18 C19 C14 120.1(6)
C18 C19 H19 119.9
C14 C19 H19 119.9
N2 C20 C21 112.8(4)
N2 C20 H20A 109.0
C21 C20 H20A 109.0
N2 C20 H20B 109.0
C21 C20 H20B 109.0
H20A C20 H20B 107.8
C22 C21 C20 109.1(4)
C22 C21 C31 114.3(5)
C20 C21 C31 111.0(5)
C22 C21 C32 106.6(5)
C20 C21 C32 105.7(5)
C31 C21 C32 109.6(5)
C21 C22 C24 124.8(4)
C21 C22 C23 123.0(5)
C24 C22 C23 59.9(4)
C21 C22 H22 113.0
C24 C22 H22 113.0
C23 C22 H22 113.0
C24 C23 C22 59.5(4)
C24 C23 H23A 117.8
C22 C23 H23A 117.8
C24 C23 H23B 117.8
C22 C23 H23B 117.8
H23A C23 H23B 115.0
C25 C24 C23 120.8(5)
C25 C24 C22 119.8(4)
C23 C24 C22 60.6(4)
C25 C24 H24 115.0
C23 C24 H24 115.0
C22 C24 H24 115.0
C30 C25 C26 117.1(6)
C30 C25 C24 121.2(5)
C26 C25 C24 121.7(6)
C27 C26 C25 121.3(8)
C27 C26 H26 119.3
C25 C26 H26 119.3
C28 C27 C26 120.5(9)
C28 C27 H27 119.7
C26 C27 H27 119.7
C27 C28 C29 121.0(8)
C27 C28 H28 119.5
C29 C28 H28 119.5
C28 C29 C30 117.7(9)
C28 C29 H29 121.2
C30 C29 H29 121.2
C25 C30 C29 122.3(7)
C25 C30 H30 118.8
C29 C30 H30 118.8
C21 C31 H31A 109.5
C21 C31 H31B 109.5
H31A C31 H31B 109.5
C21 C31 H31C 109.5
H31A C31 H31C 109.5
H31B C31 H31C 109.5
C21 C32 H32A 109.5
C21 C32 H32B 109.5
H32A C32 H32B 109.5
C21 C32 H32C 109.5
H32A C32 H32C 109.5
H32B C32 H32C 109.5
C34 C33 C38 120.2(6)
C34 C33 S2 119.8(4)
C38 C33 S2 120.0(4)
C33 C34 C35 119.8(5)
C33 C34 H34 120.1
C35 C34 H34 120.1
C36 C35 C34 119.6(6)
C36 C35 H35 120.2
C34 C35 H35 120.2
C35 C36 C37 121.2(6)
C35 C36 Br2 119.3(5)
C37 C36 Br2 119.6(5)
C38 C37 C36 119.3(6)
C38 C37 H37 120.3
C36 C37 H37 120.3
C37 C38 C33 119.8(6)
C37 C38 H38 120.1
C33 C38 H38 120.1

loop_
_geom_bond_atom_site_label_1
_geom_bond_atom_site_label_2
_geom_bond_distance
Br1 C17 1.898(7)
Br2 C36 1.892(7)
S1 O1 1.426(4)
S1 O2 1.437(4)
S1 N1 1.608(5)
S1 C14 1.773(7)
S2 O4 1.426(4)
S2 O3 1.434(4)
S2 N2 1.615(5)
S2 C33 1.771(6)
N1 C1 1.473(7)
N1 H1A 0.84(3)
N2 C20 1.463(7)
N2 H2A 0.80(3)
C1 C2 1.548(8)
C1 H1C 0.9700
C1 H1D 0.9700
C2 C12 1.512(8)
C2 C13 1.521(8)
C2 C3 1.541(8)
C3 C5 1.477(7)
C3 C4 1.483(9)
C3 H3 0.9800
C4 C5 1.488(9)
C4 H4A 0.9700
C4 H4B 0.9700
C5 C6 1.499(7)
C5 H5 0.9800
C6 C7 1.373(9)
C6 C11 1.383(9)
C7 C8 1.397(12)
C7 H7 0.9300
C8 C9 1.362(14)
C8 H8 0.9300
C9 C10 1.358(13)
C9 H9 0.9300
C10 C11 1.379(9)
C10 H10 0.9300
C11 H11 0.9300
C12 H12A 0.9600
C12 H12B 0.9600
C12 H12C 0.9600
C13 H13A 0.9600
C13 H13B 0.9600
C13 H13C 0.9600
C14 C15 1.370(8)
C14 C19 1.398(8)
C15 C16 1.389(10)
C15 H15 0.9300
C16 C17 1.359(10)
C16 H16 0.9300
C17 C18 1.376(10)
C18 C19 1.369(10)
C18 H18 0.9300
C19 H19 0.9300
C20 C21 1.522(8)
C20 H20A 0.9700
C20 H20B 0.9700
C21 C22 1.512(7)
C21 C31 1.535(8)
C21 C32 1.544(8)
C22 C24 1.505(7)
C22 C23 1.522(8)
C22 H22 0.9800
C23 C24 1.512(9)
C23 H23A 0.9700
C23 H23B 0.9700
C24 C25 1.469(7)
C24 H24 0.9800
C25 C30 1.376(9)
C25 C26 1.395(9)
C26 C27 1.367(12)
C26 H26 0.9300
C27 C28 1.351(14)
C27 H27 0.9300
C28 C29 1.386(14)
C28 H28 0.9300
C29 C30 1.398(9)
C29 H29 0.9300
C30 H30 0.9300
C31 H31A 0.9600
C31 H31B 0.9600
C31 H31C 0.9600
C32 H32A 0.9600
C32 H32B 0.9600
C32 H32C 0.9600
C33 C34 1.378(8)
C33 C38 1.376(8)
C34 C35 1.376(9)
C34 H34 0.9300
C35 C36 1.361(9)
C35 H35 0.9300
C36 C37 1.377(10)
C37 C38 1.375(10)
C37 H37 0.9300
C38 H38 0.9300

loop_
_geom_hbond_atom_site_label_D
_geom_hbond_atom_site_label_H
_geom_hbond_atom_site_label_A
_geom_hbond_distance_DH
_geom_hbond_distance_HA
_geom_hbond_distance_DA
_geom_hbond_angle_DHA
N2 H2A O2 0.80(3) 2.25(4) 2.984(6) 153(6)
N1 H1A O3 0.84(3) 2.10(3) 2.922(6) 167(5)

loop_
_geom_torsion_atom_site_label_1
_geom_torsion_atom_site_label_2
_geom_torsion_atom_site_label_3
_geom_torsion_atom_site_label_4
_geom_torsion
O1 S1 N1 C1 49.2(5)
O2 S1 N1 C1 178.9(4)
C14 S1 N1 C1 -66.1(5)
O4 S2 N2 C20 -49.6(5)
O3 S2 N2 C20 -178.4(4)
C33 S2 N2 C20 66.2(5)
S1 N1 C1 C2 -179.6(4)
N1 C1 C2 C12 -68.0(7)
N1 C1 C2 C13 173.2(5)
N1 C1 C2 C3 49.9(6)
C12 C2 C3 C5 -163.0(5)
C13 C2 C3 C5 -40.5(7)
C1 C2 C3 C5 77.0(6)
C12 C2 C3 C4 -89.6(7)
C13 C2 C3 C4 33.0(8)
C1 C2 C3 C4 150.4(5)
C2 C3 C4 C5 -112.3(6)
C2 C3 C5 C4 111.7(6)
C4 C3 C5 C6 113.2(6)
C2 C3 C5 C6 -135.1(5)
C3 C4 C5 C6 -109.4(6)
C3 C5 C6 C7 -109.8(6)
C4 C5 C6 C7 -37.4(8)
C3 C5 C6 C11 74.5(7)
C4 C5 C6 C11 146.9(6)
C11 C6 C7 C8 0.1(9)
C5 C6 C7 C8 -175.7(6)
C6 C7 C8 C9 2.8(12)
C7 C8 C9 C10 -2.9(13)
C8 C9 C10 C11 0.1(12)
C7 C6 C11 C10 -2.9(9)
C5 C6 C11 C10 173.0(5)
C9 C10 C11 C6 2.8(10)
O1 S1 C14 C15 -4.4(6)
O2 S1 C14 C15 -134.4(5)
N1 S1 C14 C15 111.5(5)
O1 S1 C14 C19 176.1(5)
O2 S1 C14 C19 46.1(5)
N1 S1 C14 C19 -68.1(5)
C19 C14 C15 C16 -1.2(9)
S1 C14 C15 C16 179.3(5)
C14 C15 C16 C17 -0.3(10)
C15 C16 C17 C18 2.2(11)
C15 C16 C17 Br1 -179.8(5)
C16 C17 C18 C19 -2.6(12)
Br1 C17 C18 C19 179.5(6)
C17 C18 C19 C14 1.0(11)
C15 C14 C19 C18 0.8(10)
S1 C14 C19 C18 -179.6(6)
S2 N2 C20 C21 175.9(4)
N2 C20 C21 C22 -65.0(6)
N2 C20 C21 C31 61.9(6)
N2 C20 C21 C32 -179.3(5)
C20 C21 C22 C24 82.8(6)
C31 C21 C22 C24 -42.2(7)
C32 C21 C22 C24 -163.6(5)
C20 C21 C22 C23 156.7(5)
C31 C21 C22 C23 31.7(8)
C32 C21 C22 C23 -89.6(7)
C21 C22 C23 C24 -114.3(5)
C22 C23 C24 C25 -109.1(5)
C21 C22 C24 C25 -137.9(5)
C23 C22 C24 C25 110.8(6)
C21 C22 C24 C23 111.3(6)
C23 C24 C25 C30 131.9(6)
C22 C24 C25 C30 60.3(7)
C23 C24 C25 C26 -49.1(8)
C22 C24 C25 C26 -120.6(6)
C30 C25 C26 C27 0.8(11)
C24 C25 C26 C27 -178.3(7)
C25 C26 C27 C28 1.4(14)
C26 C27 C28 C29 -2.5(15)
C27 C28 C29 C30 1.5(13)
C26 C25 C30 C29 -1.8(9)
C24 C25 C30 C29 177.3(5)
C28 C29 C30 C25 0.8(10)
O4 S2 C33 C34 8.6(6)
O3 S2 C33 C34 137.9(5)
N2 S2 C33 C34 -107.3(5)
O4 S2 C33 C38 -173.2(5)
O3 S2 C33 C38 -43.9(6)
N2 S2 C33 C38 70.9(6)
C38 C33 C34 C35 -0.6(9)
S2 C33 C34 C35 177.5(5)
C33 C34 C35 C36 0.1(10)
C34 C35 C36 C37 1.3(11)
C34 C35 C36 Br2 -179.6(5)
C35 C36 C37 C38 -2.3(12)
Br2 C36 C37 C38 178.6(6)
C36 C37 C38 C33 1.8(12)
C34 C33 C38 C37 -0.3(10)
S2 C33 C38 C37 -178.5(6)
